data_2223974
loop_
_publ_author_name
'Harms, Klaus'
'Marsch, Michael'
'Oberth\"ur, Markus'
'Sch\"uler, Peter'

_publ_section_title (^S^<i>S</i>,2<i>S</i>,3<i>R</i>)-2-(2-Methylpropane-2-sulfinamido)-3-phenylbutyronitrile
_journal_coeditor_code PV2212
_journal_issue 11
_journal_name_full 'Acta Crystallographica Section E'
_journal_page_first o2741
_journal_paper_doi 10.1107/S1600536809041233
_journal_volume 65
_journal_year 2009
_chemical_formula_iupac 'C14 H20 N2 O1 S1'
_chemical_formula_moiety 'C14 H20 N2 O1 S1'
_chemical_formula_sum 'C14 H20 N2 O S'
_chemical_formula_weight 264.38
_chemical_name_systematic
;
(^S^<i>S</i>,2<i>S</i>,3<i>R</i>)-2-(2-Methylpropane-2-sulfinamido)-
3-phenylbutyronitrile
;
_space_group_IT_number 19
_symmetry_cell_setting orthorhombic
_symmetry_space_group_name_Hall 'P 2ac 2ab'
_symmetry_space_group_name_H-M 'P 21 21 21'
_atom_sites_solution_hydrogens difmap
_atom_sites_solution_secondary difmap
_audit_creation_method 'WinGX routine CIF_UPDATE'
_cell_angle_alpha 90
_cell_angle_beta 90
_cell_angle_gamma 90
_cell_formula_units_Z 4
_cell_length_a 8.7892(3)
_cell_length_b 8.7967(4)
_cell_length_c 18.5217(7)
_cell_measurement_reflns_used 22507
_cell_measurement_temperature 100(2)
_cell_measurement_theta_max 25
_cell_measurement_theta_min 2.2
_cell_volume 1432.02(10)
_computing_cell_refinement 'X-AREA (Stoe & Cie, 2002)'
_computing_data_collection 'X-AREA (Stoe & Cie, 2002)'
_computing_data_reduction 'X-AREA (Stoe & Cie, 2002)'
_computing_molecular_graphics 'DIAMOND (Brandenburg, 1999)'
_computing_publication_material 'publCIF (Westrip, 2009)'
_computing_structure_refinement 'SHELXL97 (Sheldrick, 2008)'
_computing_structure_solution 'SIR2004 (Burla et al, 2005)'
_diffrn_ambient_temperature 100(2)
_diffrn_measured_fraction_theta_full 1
_diffrn_measured_fraction_theta_max 0.998
_diffrn_measurement_device_type 'STOE IPDS II'
_diffrn_measurement_method 'area detetor, \w scans'
_diffrn_radiation_monochromator graphite
_diffrn_radiation_source 'sealed X-ray tube'
_diffrn_radiation_type MoK\a
_diffrn_radiation_wavelength 0.71073
_diffrn_reflns_av_R_equivalents 0.0699
_diffrn_reflns_limit_h_max 11
_diffrn_reflns_limit_h_min -11
_diffrn_reflns_limit_k_max 11
_diffrn_reflns_limit_k_min -11
_diffrn_reflns_limit_l_max 23
_diffrn_reflns_limit_l_min -23
_diffrn_reflns_number 22029
_diffrn_reflns_theta_full 25
_diffrn_reflns_theta_max 26.76
_diffrn_reflns_theta_min 2.2
_diffrn_standards_decay_% 0
_diffrn_standards_interval_count 0
_diffrn_standards_number 0
_exptl_absorpt_coefficient_mu 0.217
_exptl_absorpt_correction_type none
_exptl_crystal_colour colourless
_exptl_crystal_density_diffrn 1.226
_exptl_crystal_density_method 'not measured'
_exptl_crystal_description prism
_exptl_crystal_F_000 568
_exptl_crystal_size_max 0.36
_exptl_crystal_size_mid 0.18
_exptl_crystal_size_min 0.15
_refine_diff_density_max 0.178
_refine_diff_density_min -0.231
_refine_ls_abs_structure_details 'Flack (1983), 1272 Friedel pairs'
_refine_ls_abs_structure_Flack 0.02(6)
_refine_ls_extinction_coef 0.0113(13)
_refine_ls_extinction_method 'SHELXL97 (Sheldrick, 2008)'
_refine_ls_goodness_of_fit_ref 0.924
_refine_ls_hydrogen_treatment refall
_refine_ls_matrix_type full
_refine_ls_number_constraints 0
_refine_ls_number_parameters 244
_refine_ls_number_reflns 3031
_refine_ls_number_restraints 0
_refine_ls_restrained_S_all 0.924
_refine_ls_R_factor_all 0.0346
_refine_ls_R_factor_gt 0.0286
_refine_ls_shift/su_max 0
_refine_ls_shift/su_mean 0
_refine_ls_structure_factor_coef Fsqd
_refine_ls_weighting_details 'calc w=1/[\s^2^(Fo^2^)+(0.0378P)^2^] where P=(Fo^2^+2Fc^2^)/3'
_refine_ls_weighting_scheme calc
_refine_ls_wR_factor_ref 0.0642
_reflns_number_gt 2624
_reflns_number_total 3031
_reflns_threshold_expression I>2\s(I)
_cod_data_source_file pv2212.cif
_cod_data_source_block I
_cod_database_code 2223974
_cod_database_fobs_code 2223974

loop_
_symmetry_equiv_pos_as_xyz
'x, y, z'
'-x+1/2, -y, z+1/2'
'x+1/2, -y+1/2, -z'
'-x, y+1/2, -z+1/2'

loop_
_atom_site_type_symbol
_atom_site_label
_atom_site_fract_x
_atom_site_fract_y
_atom_site_fract_z
_atom_site_U_iso_or_equiv
_atom_site_adp_type
_atom_site_calc_flag
_atom_site_refinement_flags
_atom_site_occupancy
_atom_site_disorder_assembly
_atom_site_disorder_group
C C1 0.43208(18) 0.5330(2) -0.00956(9) 0.0303(4) Uani d . 1 . .
C C2 0.56755(17) 0.6458(2) -0.00597(9) 0.0311(4) Uani d . 1 . .
C C3 0.40206(16) 0.4817(2) -0.08405(11) 0.0337(4) Uani d . 1 . .
C C4 0.57924(19) 0.7071(2) 0.07072(10) 0.0343(4) Uani d . 1 . .
C C5 0.55157(17) 0.7666(2) -0.06356(9) 0.0322(4) Uani d . 1 . .
C C6 0.46159(19) 0.8950(2) -0.05357(10) 0.0362(4) Uani d . 1 . .
C C7 0.4397(2) 0.9986(2) -0.10900(12) 0.0451(5) Uani d . 1 . .
C C8 0.5075(2) 0.9750(3) -0.17589(12) 0.0480(5) Uani d . 1 . .
C C9 0.5996(2) 0.8499(3) -0.18570(11) 0.0467(5) Uani d . 1 . .
C C10 0.6223(2) 0.7472(2) -0.13039(10) 0.0394(4) Uani d . 1 . .
C C11 0.39529(17) 0.2377(2) 0.15401(9) 0.0321(4) Uani d . 1 . .
C C12 0.4864(3) 0.3546(3) 0.19584(12) 0.0498(5) Uani d . 1 . .
C C13 0.2643(2) 0.1791(3) 0.20040(12) 0.0447(5) Uani d . 1 . .
C C14 0.4918(2) 0.1082(3) 0.12683(12) 0.0459(5) Uani d . 1 . .
N N1 0.45589(15) 0.40435(17) 0.03876(8) 0.0302(3) Uani d . 1 . .
N N2 0.37703(17) 0.4385(2) -0.14134(9) 0.0449(4) Uani d . 1 . .
O O1 0.23286(12) 0.20929(14) 0.03335(7) 0.0376(3) Uani d . 1 . .
S S1 0.30144(4) 0.33362(5) 0.07741(2) 0.03041(11) Uani d . 1 . .
H H2 0.6626(19) 0.578(2) -0.0175(9) 0.034(5) Uiso d . 1 . .
H H4A 0.655(2) 0.795(2) 0.0753(11) 0.042(5) Uiso d . 1 . .
H H8 0.495(2) 1.053(3) -0.2164(11) 0.059(6) Uiso d . 1 . .
H H01 0.521(2) 0.334(2) 0.0226(10) 0.038(5) Uiso d . 1 . .
H H4B 0.486(2) 0.751(2) 0.0859(10) 0.041(5) Uiso d . 1 . .
H H10 0.689(2) 0.649(2) -0.1366(10) 0.049(5) Uiso d . 1 . .
H H1 0.3383(18) 0.586(2) 0.0075(9) 0.030(4) Uiso d . 1 . .
H H13A 0.307(3) 0.113(3) 0.2399(12) 0.064(7) Uiso d . 1 . .
H H6 0.417(2) 0.910(2) -0.0079(10) 0.040(5) Uiso d . 1 . .
H H14C 0.570(2) 0.146(2) 0.0968(11) 0.053(6) Uiso d . 1 . .
H H12A 0.509(3) 0.315(3) 0.2468(13) 0.063(6) Uiso d . 1 . .
H H14B 0.425(2) 0.024(3) 0.0969(13) 0.059(7) Uiso d . 1 . .
H H4C 0.604(2) 0.621(2) 0.1034(11) 0.051(6) Uiso d . 1 . .
H H13B 0.205(3) 0.270(3) 0.2212(12) 0.067(7) Uiso d . 1 . .
H H12C 0.576(3) 0.393(3) 0.1711(14) 0.080(8) Uiso d . 1 . .
H H7 0.379(2) 1.088(3) -0.0992(12) 0.053(6) Uiso d . 1 . .
H H12B 0.424(3) 0.447(3) 0.2040(12) 0.060(7) Uiso d . 1 . .
H H9 0.650(2) 0.827(3) -0.2315(12) 0.060(6) Uiso d . 1 . .
H H14A 0.539(3) 0.049(3) 0.1672(12) 0.061(7) Uiso d . 1 . .
H H13C 0.192(3) 0.115(3) 0.1726(12) 0.061(6) Uiso d . 1 . .

loop_
_atom_site_aniso_label
_atom_site_aniso_U_11
_atom_site_aniso_U_22
_atom_site_aniso_U_33
_atom_site_aniso_U_12
_atom_site_aniso_U_13
_atom_site_aniso_U_23
C1 0.0237(8) 0.0324(9) 0.0348(9) 0.0004(7) -0.0002(7) -0.0003(7)
C2 0.0230(7) 0.0334(10) 0.0368(9) -0.0003(7) 0.0000(6) 0.0008(8)
C3 0.0232(7) 0.0387(9) 0.0394(10) -0.0018(6) 0.0012(7) -0.0008(9)
C4 0.0303(8) 0.0346(10) 0.0381(10) -0.0040(7) -0.0005(7) -0.0012(8)
C5 0.0242(7) 0.0346(9) 0.0378(9) -0.0056(7) -0.0021(6) -0.0003(8)
C6 0.0240(8) 0.0381(10) 0.0465(10) -0.0054(7) -0.0032(7) 0.0046(8)
C7 0.0304(9) 0.0389(11) 0.0661(14) -0.0059(8) -0.0134(9) 0.0087(10)
C8 0.0445(10) 0.0477(13) 0.0518(12) -0.0203(9) -0.0177(9) 0.0157(10)
C9 0.0468(10) 0.0524(13) 0.0408(11) -0.0187(10) -0.0043(8) 0.0025(11)
C10 0.0368(9) 0.0407(11) 0.0408(10) -0.0094(8) 0.0004(7) 0.0008(9)
C11 0.0264(8) 0.0318(9) 0.0380(9) -0.0014(7) 0.0002(6) -0.0011(8)
C12 0.0603(12) 0.0454(13) 0.0436(11) -0.0135(11) -0.0102(10) 0.0023(11)
C13 0.0351(9) 0.0486(12) 0.0505(11) 0.0009(10) 0.0047(8) 0.0134(11)
C14 0.0428(10) 0.0481(12) 0.0466(11) 0.0145(9) 0.0039(9) 0.0072(10)
N1 0.0235(6) 0.0296(8) 0.0375(8) 0.0017(6) 0.0030(6) 0.0012(7)
N2 0.0350(8) 0.0575(11) 0.0421(10) -0.0049(8) 0.0003(7) -0.0064(8)
O1 0.0311(6) 0.0367(7) 0.0451(7) -0.0088(5) -0.0069(5) -0.0010(6)
S1 0.02191(15) 0.0315(2) 0.0378(2) -0.00129(16) 0.00057(16) 0.0009(2)

loop_
_atom_type_symbol
_atom_type_description
_atom_type_scat_dispersion_real
_atom_type_scat_dispersion_imag
_atom_type_scat_source
C C 0.0033 0.0016 'International Tables Vol C Tables 4.2.6.8 and 6.1.1.4'
H H 0 0 'International Tables Vol C Tables 4.2.6.8 and 6.1.1.4'
N N 0.0061 0.0033 'International Tables Vol C Tables 4.2.6.8 and 6.1.1.4'
O O 0.0106 0.006 'International Tables Vol C Tables 4.2.6.8 and 6.1.1.4'
S S 0.1246 0.1234 'International Tables Vol C Tables 4.2.6.8 and 6.1.1.4'

loop_
_geom_angle_atom_site_label_1
_geom_angle_atom_site_label_2
_geom_angle_atom_site_label_3
_geom_angle_site_symmetry_1
_geom_angle_site_symmetry_3
_geom_angle
_geom_angle_publ_flag
N1 C1 C3 . . 111.21(15) ?
N1 C1 C2 . . 111.10(13) ?
C3 C1 C2 . . 111.90(13) ?
N1 C1 H1 . . 106.6(10) ?
C3 C1 H1 . . 106.9(9) ?
C2 C1 H1 . . 108.8(10) ?
C5 C2 C4 . . 114.53(15) ?
C5 C2 C1 . . 110.36(13) ?
C4 C2 C1 . . 108.55(13) ?
C5 C2 H2 . . 109.2(10) ?
C4 C2 H2 . . 109.7(9) ?
C1 C2 H2 . . 104.0(10) ?
N2 C3 C1 . . 178.3(2) ?
C2 C4 H4A . . 112.9(11) ?
C2 C4 H4B . . 111.2(11) ?
H4A C4 H4B . . 103.3(15) ?
C2 C4 H4C . . 108.2(12) ?
H4A C4 H4C . . 112.6(15) ?
H4B C4 H4C . . 108.6(16) ?
C6 C5 C10 . . 118.05(17) ?
C6 C5 C2 . . 121.98(15) ?
C10 C5 C2 . . 119.90(16) ?
C7 C6 C5 . . 120.94(19) ?
C7 C6 H6 . . 120.9(12) ?
C5 C6 H6 . . 118.2(12) ?
C6 C7 C8 . . 120.2(2) ?
C6 C7 H7 . . 118.1(14) ?
C8 C7 H7 . . 121.7(14) ?
C9 C8 C7 . . 119.2(2) ?
C9 C8 H8 . . 120.2(12) ?
C7 C8 H8 . . 120.4(12) ?
C8 C9 C10 . . 120.6(2) ?
C8 C9 H9 . . 122.8(14) ?
C10 C9 H9 . . 116.6(14) ?
C9 C10 C5 . . 120.9(2) ?
C9 C10 H10 . . 122.5(11) ?
C5 C10 H10 . . 116.5(11) ?
C14 C11 C12 . . 112.71(17) ?
C14 C11 C13 . . 110.95(17) ?
C12 C11 C13 . . 109.88(17) ?
C14 C11 S1 . . 109.91(13) ?
C12 C11 S1 . . 108.57(14) ?
C13 C11 S1 . . 104.48(11) ?
C11 C12 H12A . . 110.1(15) ?
C11 C12 H12C . . 115.1(16) ?
H12A C12 H12C . . 113(2) ?
C11 C12 H12B . . 109.8(13) ?
H12A C12 H12B . . 104(2) ?
H12C C12 H12B . . 104(2) ?
C11 C13 H13A . . 108.8(13) ?
C11 C13 H13B . . 109.2(12) ?
H13A C13 H13B . . 111.5(17) ?
C11 C13 H13C . . 112.4(13) ?
H13A C13 H13C . . 106.7(17) ?
H13B C13 H13C . . 108.3(18) ?
C11 C14 H14C . . 109.8(13) ?
C11 C14 H14B . . 112.1(11) ?
H14C C14 H14B . . 109.4(17) ?
C11 C14 H14A . . 112.4(13) ?
H14C C14 H14A . . 108.6(17) ?
H14B C14 H14A . . 104.4(18) ?
C1 N1 S1 . . 116.06(11) ?
C1 N1 H01 . . 115.0(12) ?
S1 N1 H01 . . 114.2(13) ?
O1 S1 N1 . . 111.73(7) ?
O1 S1 C11 . . 105.41(7) ?
N1 S1 C11 . . 97.92(7) ?

loop_
_geom_bond_atom_site_label_1
_geom_bond_atom_site_label_2
_geom_bond_site_symmetry_2
_geom_bond_distance
_geom_bond_publ_flag
C1 N1 . 1.458(2) ?
C1 C3 . 1.476(3) ?
C1 C2 . 1.551(2) ?
C1 H1 . 0.998(17) ?
C2 C5 . 1.512(2) ?
C2 C4 . 1.523(2) ?
C2 H2 . 1.046(18) ?
C3 N2 . 1.148(2) ?
C4 H4A . 1.019(19) ?
C4 H4B . 0.95(2) ?
C4 H4C . 0.99(2) ?
C5 C6 . 1.391(3) ?
C5 C10 . 1.395(2) ?
C6 C7 . 1.386(3) ?
C6 H6 . 0.943(19) ?
C7 C8 . 1.390(3) ?
C7 H7 . 0.96(2) ?
C8 C9 . 1.378(3) ?
C8 H8 . 1.02(2) ?
C9 C10 . 1.380(3) ?
C9 H9 . 0.98(2) ?
C10 H10 . 1.05(2) ?
C11 C14 . 1.507(3) ?
C11 C12 . 1.517(3) ?
C11 C13 . 1.526(2) ?
C11 S1 . 1.8454(17) ?
C12 H12A . 1.02(2) ?
C12 H12C . 0.97(3) ?
C12 H12B . 0.99(3) ?
C13 H13A . 1.01(2) ?
C13 H13B . 1.03(2) ?
C13 H13C . 0.99(2) ?
C14 H14C . 0.94(2) ?
C14 H14B . 1.10(2) ?
C14 H14A . 1.00(2) ?
N1 S1 . 1.6560(14) ?
N1 H01 . 0.89(2) ?
O1 S1 . 1.4918(12) ?

loop_
_geom_hbond_atom_site_label_D
_geom_hbond_atom_site_label_H
_geom_hbond_atom_site_label_A
_geom_hbond_site_symmetry_A
_geom_hbond_distance_DH
_geom_hbond_distance_HA
_geom_hbond_distance_DA
_geom_hbond_angle_DHA
N1 H01 O1 3 0.89(2) 2.167(19) 2.9511(18) 146.5(18)

loop_
_geom_torsion_atom_site_label_1
_geom_torsion_atom_site_label_2
_geom_torsion_atom_site_label_3
_geom_torsion_atom_site_label_4
_geom_torsion_site_symmetry_1
_geom_torsion_site_symmetry_2
_geom_torsion_site_symmetry_3
_geom_torsion_site_symmetry_4
_geom_torsion
_geom_torsion_publ_flag
N1 C1 C2 C5 . . . . 172.20(13) ?
C3 C1 C2 C5 . . . . 47.23(18) ?
N1 C1 C2 C4 . . . . -61.53(18) ?
C3 C1 C2 C4 . . . . 173.50(14) ?
N1 C1 C3 N2 . . . . 31(6) ?
C2 C1 C3 N2 . . . . 156(6) ?
C4 C2 C5 C6 . . . . -39.8(2) ?
C1 C2 C5 C6 . . . . 83.09(19) ?
C4 C2 C5 C10 . . . . 143.46(15) ?
C1 C2 C5 C10 . . . . -93.69(17) ?
C10 C5 C6 C7 . . . . 1.6(2) ?
C2 C5 C6 C7 . . . . -175.21(15) ?
C5 C6 C7 C8 . . . . 0.2(3) ?
C6 C7 C8 C9 . . . . -1.7(3) ?
C7 C8 C9 C10 . . . . 1.3(3) ?
C8 C9 C10 C5 . . . . 0.6(3) ?
C6 C5 C10 C9 . . . . -2.1(3) ?
C2 C5 C10 C9 . . . . 174.84(15) ?
C3 C1 N1 S1 . . . . -88.88(15) ?
C2 C1 N1 S1 . . . . 145.76(12) ?
C1 N1 S1 O1 . . . . 90.88(13) ?
C1 N1 S1 C11 . . . . -158.98(12) ?
C14 C11 S1 O1 . . . . 48.56(14) ?
C12 C11 S1 O1 . . . . 172.26(13) ?
C13 C11 S1 O1 . . . . -70.54(14) ?
C14 C11 S1 N1 . . . . -66.65(14) ?
C12 C11 S1 N1 . . . . 57.04(15) ?
C13 C11 S1 N1 . . . . 174.25(13) ?
